data_7154074
loop_
_publ_author_name
'Zhang, Li'
'Zeng, Qin'
'Mao, Ao'
'Wu, Ziang'
'Luo, Tian'
'Xiao, Yuanjing'
'Zhang, Junliang'

_publ_section_title
;
 NIS-mediated oxidative cyclization of N-(2-trifluoromethyl-3-alkynyl)
 hydroxylamines: a facile access to 4-trifluoromethyl-5-acylisoxazoles.
;
_journal_issue 44
_journal_name_full 'Organic &amp; biomolecular chemistry'
_journal_page_first 8942
_journal_page_last 8946
_journal_paper_doi 10.1039/c4ob01790k
_journal_volume 12
_journal_year 2014
_chemical_formula_sum 'C11 H5 F3 N2 O4'
_chemical_formula_weight 286.17
_chemical_name_systematic
; 
 ? 
;
_space_group_IT_number 14
_symmetry_cell_setting monoclinic
_symmetry_space_group_name_Hall '-P 2ybc'
_symmetry_space_group_name_H-M 'P 1 21/c 1'
_atom_sites_solution_hydrogens geom
_atom_sites_solution_primary direct
_atom_sites_solution_secondary difmap
_audit_creation_method SHELXL-97
_cell_angle_alpha 90.00
_cell_angle_beta 107.601(3)
_cell_angle_gamma 90.00
_cell_formula_units_Z 4
_cell_length_a 11.2169(9)
_cell_length_b 15.8678(13)
_cell_length_c 6.8648(6)
_cell_measurement_temperature 296(2)
_cell_volume 1164.65(17)
_computing_structure_refinement 'SHELXL-97 (Sheldrick, 2008)'
_computing_structure_solution 'SHELXS-97 (Sheldrick, 2008)'
_diffrn_ambient_temperature 296(2)
_diffrn_measured_fraction_theta_full 0.999
_diffrn_measured_fraction_theta_max 0.999
_diffrn_radiation_monochromator graphite
_diffrn_radiation_source 'fine-focus sealed tube'
_diffrn_radiation_type MoK\a
_diffrn_radiation_wavelength 0.71073
_diffrn_reflns_av_R_equivalents 0.0548
_diffrn_reflns_av_sigmaI/netI 0.0345
_diffrn_reflns_limit_h_max 13
_diffrn_reflns_limit_h_min -13
_diffrn_reflns_limit_k_max 18
_diffrn_reflns_limit_k_min -18
_diffrn_reflns_limit_l_max 8
_diffrn_reflns_limit_l_min -8
_diffrn_reflns_number 13493
_diffrn_reflns_theta_full 25.01
_diffrn_reflns_theta_max 25.01
_diffrn_reflns_theta_min 1.90
_exptl_absorpt_coefficient_mu 0.156
_exptl_absorpt_correction_T_max 0.9740
_exptl_absorpt_correction_T_min 0.9533
_exptl_absorpt_correction_type multi-scan
_exptl_absorpt_process_details sadabs
_exptl_crystal_colour colorless
_exptl_crystal_density_diffrn 1.632
_exptl_crystal_density_method 'not measured'
_exptl_crystal_description block
_exptl_crystal_F_000 576
_exptl_crystal_size_max 0.31
_exptl_crystal_size_mid 0.23
_exptl_crystal_size_min 0.17
_refine_diff_density_max 0.343
_refine_diff_density_min -0.303
_refine_diff_density_rms 0.042
_refine_ls_extinction_method none
_refine_ls_goodness_of_fit_ref 1.027
_refine_ls_hydrogen_treatment constr
_refine_ls_matrix_type full
_refine_ls_number_parameters 181
_refine_ls_number_reflns 2054
_refine_ls_number_restraints 0
_refine_ls_restrained_S_all 1.027
_refine_ls_R_factor_all 0.0900
_refine_ls_R_factor_gt 0.0519
_refine_ls_shift/su_max 0.000
_refine_ls_shift/su_mean 0.000
_refine_ls_structure_factor_coef Fsqd
_refine_ls_weighting_details 'calc w=1/[\s^2^(Fo^2^)+(0.0502P)^2^+0.8402P] where P=(Fo^2^+2Fc^2^)/3'
_refine_ls_weighting_scheme calc
_refine_ls_wR_factor_gt 0.1193
_refine_ls_wR_factor_ref 0.1429
_reflns_number_gt 1273
_reflns_number_total 2054
_reflns_threshold_expression >2sigma(I)
_cod_data_source_file c4ob01790k2.cif
_cod_data_source_block z
_cod_depositor_comments
;
The following automatic conversions were performed:

'_symmetry_cell_setting' value 'Monoclinic' changed to 'monoclinic'
according to
/usr/data/users/saulius/crontab/automatic-downloads/rss-feeds/RSC/lib/dictionaries/cif_core.dic
dictionary named 'cif_core.dic' version 2.4.2 from 2011-04-26.

Automatic conversion script
Id: cif_fix_values 2281 2013-09-26 08:29:07Z andrius 

 Adding full bibliography for 7154074.cif.
;
_cod_original_sg_symbol_H-M P2(1)/c
_cod_database_code 7154074

loop_
_symmetry_equiv_pos_as_xyz
'x, y, z'
'-x, y+1/2, -z+1/2'
'-x, -y, -z'
'x, -y-1/2, z-1/2'

loop_
_atom_site_label
_atom_site_type_symbol
_atom_site_fract_x
_atom_site_fract_y
_atom_site_fract_z
_atom_site_U_iso_or_equiv
_atom_site_adp_type
_atom_site_occupancy
_atom_site_symmetry_multiplicity
_atom_site_calc_flag
_atom_site_refinement_flags
F1 F 0.6519(2) 0.1304(2) 0.5404(6) 0.1789(18) Uani 1 1 d .
F2 F 0.5204(3) 0.13147(18) 0.7080(4) 0.1221(10) Uani 1 1 d .
F3 F 0.5428(2) 0.23807(15) 0.5422(4) 0.0986(8) Uani 1 1 d .
O1 O 0.1904(3) 0.02018(17) 0.4746(5) 0.0885(9) Uani 1 1 d .
O2 O 0.0333(3) -0.05139(18) 0.2923(6) 0.1257(13) Uani 1 1 d .
O3 O 0.2761(2) 0.21913(17) 0.5270(4) 0.0792(8) Uani 1 1 d .
O4 O 0.26993(19) 0.08618(13) 0.1181(3) 0.0605(6) Uani 1 1 d .
N1 N 0.0879(3) 0.01441(19) 0.3456(6) 0.0753(9) Uani 1 1 d .
N2 N 0.3672(3) 0.0493(2) 0.0583(5) 0.0772(9) Uani 1 1 d .
C1 C 0.0264(3) 0.0931(2) 0.2550(5) 0.0558(8) Uani 1 1 d .
C2 C -0.1011(4) 0.0923(3) 0.1574(6) 0.0781(12) Uani 1 1 d .
H2A H -0.1461 0.0422 0.1390 0.094 Uiso 1 1 calc R
C3 C -0.1597(4) 0.1676(4) 0.0879(6) 0.0870(13) Uani 1 1 d .
H3A H -0.2453 0.1684 0.0211 0.104 Uiso 1 1 calc R
C4 C -0.0939(4) 0.2407(3) 0.1162(6) 0.0792(12) Uani 1 1 d .
H4A H -0.1351 0.2911 0.0699 0.095 Uiso 1 1 calc R
C5 C 0.0325(3) 0.2413(2) 0.2118(5) 0.0589(9) Uani 1 1 d .
H5A H 0.0762 0.2919 0.2296 0.071 Uiso 1 1 calc R
C6 C 0.0958(3) 0.16670(18) 0.2826(4) 0.0463(7) Uani 1 1 d .
C7 C 0.2333(3) 0.17336(19) 0.3830(5) 0.0509(8) Uani 1 1 d .
C8 C 0.3198(3) 0.12817(17) 0.2941(5) 0.0465(7) Uani 1 1 d .
C9 C 0.4455(3) 0.12134(18) 0.3510(5) 0.0526(8) Uani 1 1 d .
C10 C 0.4682(3) 0.0713(2) 0.1972(6) 0.0735(11) Uani 1 1 d .
H10A H 0.5478 0.0557 0.1957 0.088 Uiso 1 1 calc R
C11 C 0.5401(3) 0.1550(3) 0.5334(7) 0.0772(11) Uani 1 1 d .

loop_
_atom_site_aniso_label
_atom_site_aniso_U_11
_atom_site_aniso_U_22
_atom_site_aniso_U_33
_atom_site_aniso_U_23
_atom_site_aniso_U_13
_atom_site_aniso_U_12
F1 0.0452(14) 0.203(3) 0.260(4) -0.121(3) 0.0030(18) 0.0174(17)
F2 0.129(2) 0.120(2) 0.0862(18) 0.0118(16) -0.0141(16) -0.0158(17)
F3 0.0965(17) 0.0766(16) 0.1172(19) -0.0277(13) 0.0240(14) -0.0265(13)
O1 0.089(2) 0.0727(17) 0.114(2) 0.0325(16) 0.0459(18) 0.0171(16)
O2 0.157(3) 0.0579(18) 0.189(4) -0.027(2) 0.092(3) -0.0345(19)
O3 0.0558(14) 0.0958(19) 0.0848(17) -0.0430(16) 0.0196(13) -0.0003(13)
O4 0.0565(13) 0.0642(14) 0.0650(14) -0.0184(11) 0.0250(11) -0.0038(11)
N1 0.089(2) 0.058(2) 0.099(3) -0.0057(18) 0.059(2) -0.0076(19)
N2 0.075(2) 0.081(2) 0.090(2) -0.0299(18) 0.0470(19) -0.0042(17)
C1 0.056(2) 0.059(2) 0.059(2) -0.0087(16) 0.0268(16) -0.0065(16)
C2 0.064(2) 0.105(3) 0.073(3) -0.027(2) 0.032(2) -0.030(2)
C3 0.047(2) 0.145(4) 0.063(3) -0.005(3) 0.0080(19) 0.003(3)
C4 0.061(2) 0.114(3) 0.068(2) 0.024(2) 0.026(2) 0.027(2)
C5 0.055(2) 0.066(2) 0.062(2) 0.0085(16) 0.0267(16) 0.0106(16)
C6 0.0440(16) 0.0542(18) 0.0445(16) -0.0028(14) 0.0193(13) 0.0025(14)
C7 0.0496(18) 0.0494(17) 0.0548(19) -0.0038(15) 0.0172(15) 0.0022(14)
C8 0.0474(17) 0.0419(15) 0.0523(17) -0.0045(14) 0.0181(14) -0.0023(13)
C9 0.0452(18) 0.0447(16) 0.071(2) -0.0053(15) 0.0217(16) -0.0008(14)
C10 0.059(2) 0.066(2) 0.110(3) -0.017(2) 0.047(2) -0.0051(18)
C11 0.051(2) 0.075(3) 0.103(3) -0.016(2) 0.019(2) 0.0016(18)

loop_
_atom_type_symbol
_atom_type_description
_atom_type_scat_dispersion_real
_atom_type_scat_dispersion_imag
_atom_type_scat_source
C C 0.0033 0.0016 'International Tables Vol C Tables 4.2.6.8 and 6.1.1.4'
H H 0.0000 0.0000 'International Tables Vol C Tables 4.2.6.8 and 6.1.1.4'
N N 0.0061 0.0033 'International Tables Vol C Tables 4.2.6.8 and 6.1.1.4'
O O 0.0106 0.0060 'International Tables Vol C Tables 4.2.6.8 and 6.1.1.4'
F F 0.0171 0.0103 'International Tables Vol C Tables 4.2.6.8 and 6.1.1.4'

loop_
_geom_angle_atom_site_label_1
_geom_angle_atom_site_label_2
_geom_angle_atom_site_label_3
_geom_angle
C8 O4 N2 108.7(2)
O2 N1 O1 124.2(4)
O2 N1 C1 118.4(4)
O1 N1 C1 117.4(3)
C10 N2 O4 104.9(3)
C2 C1 C6 122.0(3)
C2 C1 N1 118.8(3)
C6 C1 N1 119.1(3)
C3 C2 C1 118.4(4)
C3 C2 H2A 120.8
C1 C2 H2A 120.8
C4 C3 C2 120.6(4)
C4 C3 H3A 119.7
C2 C3 H3A 119.7
C3 C4 C5 120.9(4)
C3 C4 H4A 119.5
C5 C4 H4A 119.5
C4 C5 C6 120.4(4)
C4 C5 H5A 119.8
C6 C5 H5A 119.8
C1 C6 C5 117.7(3)
C1 C6 C7 125.7(3)
C5 C6 C7 116.7(3)
O3 C7 C8 118.9(3)
O3 C7 C6 121.5(3)
C8 C7 C6 119.4(3)
O4 C8 C9 109.6(3)
O4 C8 C7 117.7(2)
C9 C8 C7 132.7(3)
C8 C9 C10 103.8(3)
C8 C9 C11 129.7(3)
C10 C9 C11 126.5(3)
N2 C10 C9 113.0(3)
N2 C10 H10A 123.5
C9 C10 H10A 123.5
F1 C11 F3 106.8(3)
F1 C11 F2 107.6(4)
F3 C11 F2 104.2(3)
F1 C11 C9 111.2(3)
F3 C11 C9 113.6(3)
F2 C11 C9 112.9(3)

loop_
_geom_bond_atom_site_label_1
_geom_bond_atom_site_label_2
_geom_bond_distance
F1 C11 1.300(4)
F2 C11 1.336(5)
F3 C11 1.320(4)
O1 N1 1.224(4)
O2 N1 1.210(4)
O3 C7 1.204(3)
O4 C8 1.345(3)
O4 N2 1.405(3)
N1 C1 1.470(4)
N2 C10 1.289(4)
C1 C2 1.384(5)
C1 C6 1.385(4)
C2 C3 1.378(6)
C2 H2A 0.9300
C3 C4 1.358(6)
C3 H3A 0.9300
C4 C5 1.370(5)
C4 H4A 0.9300
C5 C6 1.390(4)
C5 H5A 0.9300
C6 C7 1.491(4)
C7 C8 1.479(4)
C8 C9 1.348(4)
C9 C10 1.405(4)
C9 C11 1.475(5)
C10 H10A 0.9300

loop_
_geom_torsion_atom_site_label_1
_geom_torsion_atom_site_label_2
_geom_torsion_atom_site_label_3
_geom_torsion_atom_site_label_4
_geom_torsion
C8 O4 N2 C10 -0.6(4)
O2 N1 C1 C2 17.0(5)
O1 N1 C1 C2 -161.1(3)
O2 N1 C1 C6 -167.5(3)
O1 N1 C1 C6 14.3(4)
C6 C1 C2 C3 -0.6(5)
N1 C1 C2 C3 174.7(3)
C1 C2 C3 C4 -0.4(6)
C2 C3 C4 C5 0.8(6)
C3 C4 C5 C6 -0.2(5)
C2 C1 C6 C5 1.2(4)
N1 C1 C6 C5 -174.1(3)
C2 C1 C6 C7 -179.1(3)
N1 C1 C6 C7 5.6(5)
C4 C5 C6 C1 -0.8(4)
C4 C5 C6 C7 179.5(3)
C1 C6 C7 O3 -123.7(4)
C5 C6 C7 O3 55.9(4)
C1 C6 C7 C8 61.3(4)
C5 C6 C7 C8 -119.0(3)
N2 O4 C8 C9 0.7(3)
N2 O4 C8 C7 178.9(3)
O3 C7 C8 O4 -171.6(3)
C6 C7 C8 O4 3.5(4)
O3 C7 C8 C9 6.1(5)
C6 C7 C8 C9 -178.8(3)
O4 C8 C9 C10 -0.5(4)
C7 C8 C9 C10 -178.4(3)
O4 C8 C9 C11 -178.8(3)
C7 C8 C9 C11 3.4(6)
O4 N2 C10 C9 0.3(4)
C8 C9 C10 N2 0.1(4)
C11 C9 C10 N2 178.4(4)
C8 C9 C11 F1 176.0(4)
C10 C9 C11 F1 -1.9(6)
C8 C9 C11 F3 -63.4(5)
C10 C9 C11 F3 118.7(4)
C8 C9 C11 F2 55.0(5)
C10 C9 C11 F2 -122.9(4)
